data_7700588
loop_
_publ_author_name
'Zhan, Xuan'
'Yadav, Pinky'
'Diskin-Posner, Yael'
'Fridman, Natalia'
'Sundararajan, Mahesh'
'Ullah, Zakir'
'Chen, Qiu-Cheng'
'Shimon, Linda J. W.'
'Mahammed, Atif'
'Churchill, David G.'
'Baik, Mu-Hyun'
'Gross, Zeev'

_publ_section_title
;
 Positive shift in corrole redox potentials leveraged by modest
 \b-CF<sub>3</sub>-substitution helps achieve efficient photocatalytic C-H
 bond functionalization by group 13 complexes.
;
_journal_issue 32
_journal_name_full 'Dalton transactions (Cambridge, England : 2003)'
_journal_page_first 12279
_journal_page_last 12286
_journal_paper_doi 10.1039/c9dt02150g
_journal_volume 48
_journal_year 2019
_chemical_formula_moiety 'C40 H7 F24 Ga N4 O, 2(C5 H5 N)'
_chemical_formula_sum 'C50 H17 F24 Ga N6 O'
_chemical_formula_weight 1243.42
_chemical_name_common 'Gross177b (Chosen)'
_space_group_crystal_system monoclinic
_space_group_IT_number 14
_space_group_name_Hall '-P 2ybc'
_space_group_name_H-M_alt 'P 1 21/c 1'
_symmetry_space_group_name_Hall '-P 2ybc'
_symmetry_space_group_name_H-M 'P 1 21/c 1'
_atom_sites_solution_hydrogens mixed
_audit_creation_method SHELXL-2018/3
_audit_update_record
;
2019-05-13 deposited with the CCDC.    2019-07-12 downloaded from the CCDC.
;
_cell_angle_alpha 90
_cell_angle_beta 101.163(7)
_cell_angle_gamma 90
_cell_formula_units_Z 4
_cell_length_a 24.567(7)
_cell_length_b 7.523(2)
_cell_length_c 25.895(7)
_cell_measurement_reflns_used 7951
_cell_measurement_temperature 200(2)
_cell_measurement_theta_max 25.053
_cell_measurement_theta_min 1.603
_cell_volume 4695(2)
_computing_cell_refinement 'APEX2 v2010.7-0 (Bruker AXS)'
_computing_data_collection 'Bruker Instrument Service v2010.7.0.0'
_computing_data_reduction 'SAINT V7.68A (Bruker AXS, 2009)'
_computing_molecular_graphics 'Olex2 (Dolomanov et al., 2009)'
_computing_publication_material 'Olex2 (Dolomanov et al., 2009)'
_computing_structure_refinement 'SHELXL-2018/3 (Sheldrick, 2018)'
_computing_structure_solution 'SHELXT 2014/4 (Sheldrick, 2014)'
_diffrn_ambient_temperature 200(2)
_diffrn_detector_area_resol_mean 95
_diffrn_measured_fraction_theta_full 0.987
_diffrn_measured_fraction_theta_max 0.987
_diffrn_measurement_device_type 'APEX2 (Bruker AXS)'
_diffrn_measurement_method '\f and \w scans'
_diffrn_radiation_type MoK\a
_diffrn_radiation_wavelength 0.71073
_diffrn_reflns_av_R_equivalents 0.0998
_diffrn_reflns_av_unetI/netI 0.2247
_diffrn_reflns_Laue_measured_fraction_full 0.987
_diffrn_reflns_Laue_measured_fraction_max 0.987
_diffrn_reflns_limit_h_max 21
_diffrn_reflns_limit_h_min -28
_diffrn_reflns_limit_k_max 8
_diffrn_reflns_limit_k_min -8
_diffrn_reflns_limit_l_max 30
_diffrn_reflns_limit_l_min -30
_diffrn_reflns_number 16724
_diffrn_reflns_point_group_measured_fraction_full 0.987
_diffrn_reflns_point_group_measured_fraction_max 0.987
_diffrn_reflns_theta_full 25.053
_diffrn_reflns_theta_max 25.053
_diffrn_reflns_theta_min 1.603
_exptl_absorpt_coefficient_mu 0.730
_exptl_absorpt_correction_T_max 0.961
_exptl_absorpt_correction_T_min 0.842
_exptl_absorpt_correction_type multi-scan
_exptl_absorpt_process_details 'SADABS V2008/1 (Bruker AXS)'
_exptl_crystal_colour violet
_exptl_crystal_density_diffrn 1.759
_exptl_crystal_description plate
_exptl_crystal_F_000 2456
_exptl_crystal_size_max 0.210
_exptl_crystal_size_mid 0.150
_exptl_crystal_size_min 0.030
_refine_diff_density_max 1.193
_refine_diff_density_min -0.932
_refine_diff_density_rms 0.099
_refine_ls_extinction_method none
_refine_ls_goodness_of_fit_ref 0.893
_refine_ls_hydrogen_treatment constr
_refine_ls_matrix_type full
_refine_ls_number_parameters 728
_refine_ls_number_reflns 7951
_refine_ls_number_restraints 2
_refine_ls_restrained_S_all 0.894
_refine_ls_R_factor_all 0.1451
_refine_ls_R_factor_gt 0.0754
_refine_ls_shift/su_max 0.001
_refine_ls_shift/su_mean 0.000
_refine_ls_structure_factor_coef Fsqd
_refine_ls_weighting_details 'w=1/[\s^2^(Fo^2^)+(0.0591P)^2^] where P=(Fo^2^+2Fc^2^)/3'
_refine_ls_weighting_scheme calc
_refine_ls_wR_factor_gt 0.1712
_refine_ls_wR_factor_ref 0.2048
_reflns_Friedel_coverage 0.000
_reflns_number_gt 5775
_reflns_number_total 7951
_reflns_threshold_expression 'I > 2\s(I)'
_cod_data_source_file c9dt02150g2.cif
_cod_data_source_block Gross177b
_cod_depositor_comments 'Adding full bibliography for 7700587--7700588.cif.'
_cod_database_code 7700588
_shelx_shelxl_version_number 2018/3
_shelx_space_group_comment
;
The symmetry employed for this shelxl refinement is uniquely defined
by the following loop, which should always be used as a source of
symmetry information in preference to the above space-group names.
They are only intended as comments.
;
_shelx_estimated_absorpt_t_min 0.862
_shelx_estimated_absorpt_t_max 0.978

loop_
_space_group_symop_operation_xyz
'x, y, z'
'-x, y+1/2, -z+1/2'
'-x, -y, -z'
'x, -y-1/2, z-1/2'

loop_
_atom_site_label
_atom_site_type_symbol
_atom_site_fract_x
_atom_site_fract_y
_atom_site_fract_z
_atom_site_U_iso_or_equiv
_atom_site_adp_type
_atom_site_occupancy
_atom_site_site_symmetry_order
_atom_site_calc_flag
_atom_site_refinement_flags_posn
_atom_site_refinement_flags_adp
C1 C 0.8355(3) 0.8007(9) 0.4958(3) 0.0341(17) Uani 1 1 d . .
C2 C 0.8511(3) 0.7066(10) 0.5430(3) 0.0371(18) Uani 1 1 d . .
C3 C 0.9049(3) 0.6379(11) 0.5638(3) 0.048(2) Uani 1 1 d . .
H3 H 0.936968 0.652980 0.548736 0.057 Uiso 1 1 calc R U
C4 C 0.9028(3) 0.5487(11) 0.6080(3) 0.047(2) Uani 1 1 d . .
H4 H 0.932857 0.489962 0.630080 0.057 Uiso 1 1 calc R U
C5 C 0.8465(3) 0.5585(10) 0.6158(3) 0.0389(18) Uani 1 1 d . .
C6 C 0.8255(3) 0.4822(10) 0.6583(3) 0.0361(18) Uani 1 1 d . .
C7 C 0.7695(3) 0.4989(10) 0.6651(3) 0.0348(17) Uani 1 1 d . .
C8 C 0.7447(3) 0.4274(10) 0.7058(2) 0.0359(17) Uani 1 1 d . .
H8 H 0.763297 0.359261 0.734795 0.043 Uiso 1 1 calc R U
C9 C 0.6912(3) 0.4717(10) 0.6966(3) 0.0373(18) Uani 1 1 d . .
H9 H 0.665303 0.442909 0.718273 0.045 Uiso 1 1 calc R U
C10 C 0.6794(3) 0.5708(9) 0.6483(3) 0.0354(17) Uani 1 1 d . .
C11 C 0.6283(3) 0.6275(9) 0.6220(3) 0.0314(16) Uani 1 1 d . .
C12 C 0.6181(2) 0.7109(9) 0.5712(3) 0.0332(17) Uani 1 1 d . .
C13 C 0.5696(3) 0.7558(10) 0.5326(3) 0.0410(18) Uani 1 1 d . .
C14 C 0.5861(3) 0.8244(9) 0.4890(3) 0.0345(17) Uani 1 1 d . .
H14 H 0.562783 0.864717 0.457577 0.041 Uiso 1 1 calc R U
C15 C 0.6444(3) 0.8229(9) 0.5002(3) 0.0297(16) Uani 1 1 d . .
C16 C 0.6890(3) 0.8641(9) 0.4734(3) 0.0306(16) Uani 1 1 d . .
C17 C 0.6969(3) 0.9257(9) 0.4233(3) 0.0340(17) Uani 1 1 d . .
C18 C 0.7533(3) 0.9188(9) 0.4240(3) 0.0350(17) Uani 1 1 d . .
C19 C 0.7802(3) 0.8532(9) 0.4741(3) 0.0323(16) Uani 1 1 d . .
C20 C 0.8827(3) 0.8397(11) 0.4683(3) 0.0424(19) Uani 1 1 d . .
C21 C 0.9071(3) 1.0095(13) 0.4713(4) 0.055(2) Uani 1 1 d . .
C22 C 0.9505(4) 1.0514(17) 0.4498(4) 0.075(3) Uani 1 1 d . .
C23 C 0.9735(4) 0.917(2) 0.4232(4) 0.087(4) Uani 1 1 d . .
C24 C 0.9515(4) 0.748(2) 0.4193(4) 0.089(4) Uani 1 1 d . .
C25 C 0.9053(4) 0.7120(14) 0.4419(4) 0.064(3) Uani 1 1 d . .
C26 C 0.86495(18) 0.3647(7) 0.69542(18) 0.045(2) Uani 1 1 d G .
C31 C 0.8833(2) 0.4171(7) 0.7474(2) 0.067(3) Uani 1 1 d G .
C30 C 0.9209(3) 0.3121(10) 0.78117(16) 0.081(4) Uani 1 1 d G .
C29 C 0.9402(2) 0.1548(10) 0.7631(2) 0.085(4) Uani 1 1 d G .
C28 C 0.9219(2) 0.1024(7) 0.7111(3) 0.072(3) Uani 1 1 d G .
C27 C 0.8843(2) 0.2073(7) 0.67731(17) 0.048(2) Uani 1 1 d G .
C32 C 0.5800(3) 0.5838(10) 0.6460(3) 0.0388(18) Uani 1 1 d . .
C33 C 0.5589(3) 0.4114(10) 0.6464(3) 0.045(2) Uani 1 1 d . .
C34 C 0.5130(3) 0.3715(12) 0.6665(4) 0.064(3) Uani 1 1 d . .
C35 C 0.4849(3) 0.5081(13) 0.6867(4) 0.062(3) Uani 1 1 d . .
C36 C 0.5052(3) 0.6763(12) 0.6887(3) 0.052(2) Uani 1 1 d . .
C37 C 0.5515(3) 0.7161(10) 0.6690(3) 0.047(2) Uani 1 1 d . .
C38 C 0.5097(3) 0.7436(12) 0.5368(3) 0.052(2) Uani 1 1 d . .
C39 C 0.6510(3) 0.9870(12) 0.3803(3) 0.055(2) Uani 1 1 d . .
C40 C 0.7795(3) 0.9703(12) 0.3785(3) 0.047(2) Uani 1 1 d . .
F1 F 0.88606(19) 1.1394(7) 0.4968(2) 0.0682(14) Uani 1 1 d . .
F2 F 0.9731(2) 1.2134(9) 0.4529(3) 0.108(2) Uani 1 1 d . .
F3 F 1.0189(2) 0.9502(12) 0.4027(3) 0.144(3) Uani 1 1 d . .
F4 F 0.9728(3) 0.6171(12) 0.3940(3) 0.136(3) Uani 1 1 d . .
F5 F 0.8840(2) 0.5465(8) 0.4367(2) 0.0848(17) Uani 1 1 d . .
F6 F 0.86890(17) 0.1548(6) 0.62871(18) 0.0579(12) Uani 1 1 d . .
F7 F 0.9409(2) -0.0503(9) 0.6941(2) 0.102(2) Uani 1 1 d . .
F8 F 0.9762(3) 0.0534(12) 0.7948(3) 0.144(3) Uani 1 1 d . .
F9 F 0.9369(3) 0.3522(13) 0.83068(19) 0.137(3) Uani 1 1 d . .
F10 F 0.8663(2) 0.5650(9) 0.76518(19) 0.0890(18) Uani 1 1 d . .
F11 F 0.58424(17) 0.2783(5) 0.62590(19) 0.0570(12) Uani 1 1 d . .
F12 F 0.4935(2) 0.2035(7) 0.6653(3) 0.0906(19) Uani 1 1 d . .
F13 F 0.43891(18) 0.4737(8) 0.7051(2) 0.094(2) Uani 1 1 d . .
F14 F 0.47722(18) 0.8097(7) 0.7077(2) 0.0764(16) Uani 1 1 d . .
F15 F 0.56975(17) 0.8844(6) 0.6695(2) 0.0617(13) Uani 1 1 d . .
F16 F 0.49523(17) 0.8551(7) 0.57185(19) 0.0682(15) Uani 1 1 d . .
F17 F 0.49482(16) 0.5780(7) 0.5499(2) 0.0676(14) Uani 1 1 d . .
F18 F 0.47667(16) 0.7792(7) 0.49093(19) 0.0716(16) Uani 1 1 d . .
F19 F 0.6600(2) 1.1503(7) 0.36130(19) 0.0764(15) Uani 1 1 d . .
F20 F 0.60236(18) 1.0049(9) 0.39781(19) 0.0829(18) Uani 1 1 d . .
F21 F 0.6406(2) 0.8784(8) 0.33961(19) 0.0776(16) Uani 1 1 d . .
F22 F 0.81058(19) 1.1196(7) 0.3885(2) 0.0719(15) Uani 1 1 d . .
F23 F 0.74436(18) 0.9949(9) 0.33472(17) 0.087(2) Uani 1 1 d . .
F24 F 0.81541(19) 0.8477(8) 0.36811(17) 0.0672(14) Uani 1 1 d . .
O1 O 0.75724(19) 0.9619(6) 0.61220(15) 0.0452(13) Uani 1 1 d D .
H1A H 0.743148 0.963514 0.642106 0.068 Uiso 1 1 d R U
H1B H 0.739167 1.053964 0.593946 0.068 Uiso 1 1 d R U
Ga1 Ga 0.74250(3) 0.74829(10) 0.57518(3) 0.0288(2) Uani 1 1 d . .
N1 N 0.8158(2) 0.6575(8) 0.5770(2) 0.0341(14) Uani 1 1 d . .
N2 N 0.7291(2) 0.5879(7) 0.6313(2) 0.0324(13) Uani 1 1 d . .
N3 N 0.6635(2) 0.7569(7) 0.54944(19) 0.0280(12) Uani 1 1 d . .
N4 N 0.7400(2) 0.8243(7) 0.5019(2) 0.0286(13) Uani 1 1 d . .
C41 C 0.7902(4) 0.9613(13) 0.7482(4) 0.073(3) Uani 1 1 d . .
H41 H 0.824034 0.934683 0.737361 0.087 Uiso 1 1 calc R U
C42 C 0.7898(6) 0.9932(17) 0.8002(5) 0.110(5) Uani 1 1 d . .
H42 H 0.822920 0.990910 0.826209 0.132 Uiso 1 1 calc R U
C43 C 0.7405(8) 1.0276(19) 0.8125(6) 0.121(6) Uani 1 1 d . .
H43 H 0.738625 1.048403 0.848270 0.145 Uiso 1 1 calc R U
C44 C 0.6940(6) 1.0339(16) 0.7765(7) 0.108(5) Uani 1 1 d . .
H44 H 0.659400 1.059882 0.786046 0.129 Uiso 1 1 calc R U
C45 C 0.6974(4) 1.0010(13) 0.7241(5) 0.076(3) Uani 1 1 d . .
H45 H 0.665300 1.003849 0.696950 0.091 Uiso 1 1 calc R U
N5 N 0.7446(4) 0.9674(9) 0.71419(18) 0.0576(19) Uani 1 1 d D .
C46 C 0.6707(4) 1.2753(12) 0.5308(4) 0.064(3) Uani 1 1 d . .
H46 H 0.644089 1.236655 0.550557 0.077 Uiso 1 1 calc R U
C47 C 0.6542(4) 1.3758(11) 0.4847(4) 0.062(2) Uani 1 1 d . .
H47 H 0.616360 1.406680 0.472589 0.075 Uiso 1 1 calc R U
C48 C 0.6937(4) 1.4271(11) 0.4582(3) 0.063(3) Uani 1 1 d . .
H48 H 0.683378 1.495705 0.427000 0.075 Uiso 1 1 calc R U
C49 C 0.7482(4) 1.3824(11) 0.4751(3) 0.054(2) Uani 1 1 d . .
H49 H 0.775788 1.420038 0.456404 0.064 Uiso 1 1 calc R U
C50 C 0.7618(3) 1.2820(10) 0.5199(4) 0.054(2) Uani 1 1 d . .
H50 H 0.799087 1.245270 0.532174 0.064 Uiso 1 1 calc R U
N6 N 0.7221(3) 1.2366(7) 0.5459(2) 0.0574(18) Uani 1 1 d D .

loop_
_atom_site_aniso_label
_atom_site_aniso_U_11
_atom_site_aniso_U_22
_atom_site_aniso_U_33
_atom_site_aniso_U_23
_atom_site_aniso_U_13
_atom_site_aniso_U_12
C1 0.034(4) 0.037(4) 0.034(4) 0.008(3) 0.015(3) -0.008(3)
C2 0.038(4) 0.039(5) 0.038(4) 0.010(4) 0.015(3) -0.006(3)
C3 0.034(4) 0.057(5) 0.053(5) 0.018(5) 0.011(4) -0.006(4)
C4 0.028(4) 0.062(6) 0.050(5) 0.016(5) 0.005(4) -0.002(4)
C5 0.040(4) 0.039(4) 0.038(4) -0.003(4) 0.009(3) -0.002(4)
C6 0.036(4) 0.040(4) 0.031(4) 0.008(4) 0.003(3) -0.002(3)
C7 0.050(4) 0.035(4) 0.020(4) -0.002(3) 0.009(3) -0.007(4)
C8 0.053(5) 0.036(4) 0.018(3) 0.006(3) 0.007(3) 0.006(4)
C9 0.041(4) 0.043(5) 0.031(4) 0.014(4) 0.013(3) -0.009(4)
C10 0.040(4) 0.029(4) 0.039(4) -0.003(4) 0.014(3) -0.002(3)
C11 0.033(4) 0.019(3) 0.044(4) 0.000(3) 0.012(3) -0.002(3)
C12 0.028(3) 0.028(4) 0.045(4) 0.013(3) 0.010(3) -0.004(3)
C13 0.032(4) 0.034(4) 0.056(5) 0.007(4) 0.005(3) 0.002(4)
C14 0.040(4) 0.029(4) 0.035(4) 0.016(3) 0.008(3) 0.004(3)
C15 0.039(4) 0.018(3) 0.037(4) 0.008(3) 0.018(3) 0.006(3)
C16 0.034(4) 0.020(4) 0.036(4) -0.002(3) 0.005(3) -0.003(3)
C17 0.047(4) 0.021(4) 0.031(4) -0.001(3) 0.001(3) -0.001(3)
C18 0.051(4) 0.028(4) 0.027(4) 0.004(3) 0.009(3) -0.001(4)
C19 0.040(4) 0.028(4) 0.031(4) 0.000(3) 0.011(3) 0.000(3)
C20 0.041(4) 0.049(5) 0.040(4) 0.010(4) 0.012(4) 0.002(4)
C21 0.037(5) 0.065(6) 0.063(6) 0.029(5) 0.012(4) -0.003(4)
C22 0.047(5) 0.097(9) 0.083(7) 0.048(7) 0.014(5) -0.010(6)
C23 0.054(6) 0.133(12) 0.080(8) 0.056(9) 0.029(6) 0.014(7)
C24 0.087(7) 0.123(11) 0.069(7) 0.021(8) 0.045(6) 0.049(8)
C25 0.065(6) 0.074(8) 0.063(6) 0.027(6) 0.033(5) 0.021(5)
C26 0.040(4) 0.067(6) 0.030(4) 0.013(4) 0.011(3) -0.008(4)
C31 0.069(6) 0.093(8) 0.040(5) -0.006(6) 0.012(5) 0.004(6)
C30 0.071(6) 0.141(11) 0.027(5) 0.015(6) 0.001(5) 0.017(7)
C29 0.073(6) 0.137(11) 0.043(6) 0.044(7) 0.006(5) 0.033(7)
C28 0.060(6) 0.076(7) 0.084(7) 0.039(7) 0.026(5) 0.022(5)
C27 0.050(5) 0.051(6) 0.041(5) 0.012(4) 0.006(4) 0.010(4)
C32 0.035(4) 0.038(4) 0.046(5) 0.009(4) 0.014(4) -0.004(3)
C33 0.039(4) 0.028(4) 0.071(6) 0.006(4) 0.018(4) -0.002(4)
C34 0.054(5) 0.049(6) 0.091(7) 0.022(6) 0.016(5) -0.006(5)
C35 0.042(5) 0.067(7) 0.083(7) 0.011(6) 0.028(5) 0.001(5)
C36 0.045(5) 0.049(5) 0.067(6) 0.006(5) 0.026(4) 0.006(4)
C37 0.049(5) 0.037(5) 0.058(5) -0.006(4) 0.015(4) 0.001(4)
C38 0.058(5) 0.048(5) 0.051(5) 0.021(5) 0.010(4) 0.011(5)
C39 0.055(5) 0.061(6) 0.048(5) 0.007(5) 0.010(4) -0.001(5)
C40 0.051(5) 0.055(6) 0.036(5) 0.012(4) 0.007(4) 0.006(4)
F1 0.069(3) 0.061(3) 0.076(3) 0.017(3) 0.017(3) -0.021(3)
F2 0.062(3) 0.136(6) 0.123(5) 0.070(5) 0.011(3) -0.032(4)
F3 0.061(3) 0.252(10) 0.137(6) 0.110(6) 0.063(4) 0.029(5)
F4 0.133(5) 0.188(8) 0.108(5) 0.024(6) 0.077(5) 0.075(6)
F5 0.116(4) 0.073(4) 0.078(4) -0.008(4) 0.049(3) 0.021(4)
F6 0.062(3) 0.056(3) 0.053(3) -0.004(3) 0.006(2) 0.004(3)
F7 0.103(4) 0.101(5) 0.104(5) 0.040(4) 0.025(4) 0.047(4)
F8 0.109(5) 0.220(9) 0.094(5) 0.078(6) -0.004(4) 0.062(5)
F9 0.128(5) 0.239(9) 0.033(3) -0.002(5) -0.012(3) 0.005(6)
F10 0.101(4) 0.114(5) 0.047(3) -0.026(3) 0.000(3) 0.012(4)
F11 0.069(3) 0.026(2) 0.085(3) 0.001(2) 0.035(3) -0.002(2)
F12 0.076(3) 0.051(3) 0.157(6) 0.025(4) 0.056(4) -0.012(3)
F13 0.060(3) 0.106(5) 0.132(5) 0.025(4) 0.058(3) -0.003(3)
F14 0.065(3) 0.076(4) 0.095(4) -0.015(3) 0.033(3) 0.013(3)
F15 0.064(3) 0.038(3) 0.091(4) -0.006(3) 0.034(3) 0.000(2)
F16 0.060(3) 0.081(4) 0.070(3) 0.018(3) 0.031(3) 0.029(3)
F17 0.045(2) 0.077(4) 0.080(4) 0.029(3) 0.009(2) -0.006(3)
F18 0.041(2) 0.098(4) 0.073(3) 0.038(3) 0.005(2) 0.005(3)
F19 0.096(4) 0.063(3) 0.065(3) 0.033(3) 0.004(3) 0.001(3)
F20 0.051(3) 0.132(5) 0.063(3) 0.038(4) 0.007(3) 0.027(3)
F21 0.097(4) 0.080(4) 0.048(3) -0.011(3) -0.005(3) -0.010(3)
F22 0.083(3) 0.063(3) 0.077(3) 0.026(3) 0.035(3) -0.018(3)
F23 0.064(3) 0.156(6) 0.040(3) 0.038(3) 0.012(3) 0.010(3)
F24 0.083(3) 0.083(4) 0.044(3) -0.002(3) 0.031(2) 0.009(3)
O1 0.076(3) 0.034(3) 0.029(3) -0.007(2) 0.016(3) -0.018(3)
Ga1 0.0375(4) 0.0243(4) 0.0252(4) 0.0005(4) 0.0078(3) -0.0033(4)
N1 0.046(3) 0.034(3) 0.021(3) 0.015(3) 0.002(3) -0.007(3)
N2 0.037(3) 0.032(3) 0.027(3) 0.007(3) 0.003(3) -0.002(3)
N3 0.049(3) 0.013(3) 0.027(3) 0.009(3) 0.018(2) -0.004(3)
N4 0.035(3) 0.024(3) 0.028(3) -0.004(3) 0.012(3) 0.003(3)
C41 0.076(7) 0.054(6) 0.089(8) 0.028(6) 0.017(6) 0.008(5)
C42 0.170(13) 0.090(9) 0.052(7) 0.025(7) -0.023(8) -0.015(10)
C43 0.217(17) 0.086(10) 0.089(11) -0.003(9) 0.103(12) -0.012(13)
C44 0.110(10) 0.059(8) 0.169(16) -0.024(10) 0.064(10) -0.018(8)
C45 0.071(7) 0.053(6) 0.102(9) -0.006(7) 0.014(7) -0.012(5)
N5 0.083(5) 0.030(4) 0.063(5) -0.012(4) 0.021(5) -0.004(4)
C46 0.062(6) 0.046(6) 0.096(8) -0.016(6) 0.043(5) -0.013(5)
C47 0.069(6) 0.033(5) 0.084(7) -0.015(5) 0.012(6) 0.004(5)
C48 0.100(7) 0.028(5) 0.054(6) -0.002(4) -0.001(6) -0.006(5)
C49 0.073(6) 0.040(5) 0.047(5) -0.004(5) 0.010(5) -0.013(5)
C50 0.059(5) 0.036(5) 0.066(6) -0.021(5) 0.013(5) -0.008(4)
N6 0.088(5) 0.032(4) 0.055(4) -0.013(4) 0.021(4) -0.007(4)

loop_
_atom_type_symbol
_atom_type_description
_atom_type_scat_dispersion_real
_atom_type_scat_dispersion_imag
_atom_type_scat_source
C C 0.0033 0.0016 'International Tables Vol C Tables 4.2.6.8 and 6.1.1.4'
H H 0.0000 0.0000 'International Tables Vol C Tables 4.2.6.8 and 6.1.1.4'
F F 0.0171 0.0103 'International Tables Vol C Tables 4.2.6.8 and 6.1.1.4'
Ga Ga 0.2307 1.6083 'International Tables Vol C Tables 4.2.6.8 and 6.1.1.4'
N N 0.0061 0.0033 'International Tables Vol C Tables 4.2.6.8 and 6.1.1.4'
O O 0.0106 0.0060 'International Tables Vol C Tables 4.2.6.8 and 6.1.1.4'

loop_
_geom_angle_atom_site_label_1
_geom_angle_atom_site_label_2
_geom_angle_atom_site_label_3
_geom_angle
C2 C1 C19 124.3(6)
C2 C1 C20 114.1(6)
C19 C1 C20 121.7(6)
N1 C2 C1 125.8(6)
N1 C2 C3 108.0(6)
C1 C2 C3 126.1(6)
C4 C3 C2 108.6(6)
C3 C4 C5 107.0(7)
N1 C5 C6 124.1(6)
N1 C5 C4 109.7(7)
C6 C5 C4 126.2(7)
C5 C6 C7 124.3(6)
C5 C6 C26 116.4(5)
C7 C6 C26 119.2(6)
N2 C7 C8 107.3(6)
N2 C7 C6 124.3(6)
C8 C7 C6 128.4(6)
C9 C8 C7 108.9(6)
C8 C9 C10 108.0(6)
C11 C10 N2 126.4(6)
C11 C10 C9 127.0(6)
N2 C10 C9 106.4(6)
C10 C11 C12 124.7(6)
C10 C11 C32 117.0(6)
C12 C11 C32 118.1(6)
N3 C12 C11 118.1(5)
N3 C12 C13 106.4(6)
C11 C12 C13 135.4(6)
C14 C13 C12 108.8(5)
C14 C13 C38 122.2(6)
C12 C13 C38 128.9(7)
C13 C14 C15 106.2(6)
N3 C15 C14 110.3(6)
N3 C15 C16 111.8(5)
C14 C15 C16 137.8(6)
N4 C16 C17 107.1(5)
N4 C16 C15 113.5(6)
C17 C16 C15 139.3(6)
C18 C17 C16 106.7(6)
C18 C17 C39 129.0(7)
C16 C17 C39 124.3(6)
C17 C18 C19 108.2(6)
C17 C18 C40 124.2(6)
C19 C18 C40 127.7(6)
N4 C19 C1 119.2(6)
N4 C19 C18 106.5(5)
C1 C19 C18 134.0(6)
C25 C20 C21 117.4(8)
C25 C20 C1 121.8(8)
C21 C20 C1 120.7(8)
C22 C21 F1 116.7(9)
C22 C21 C20 123.9(10)
F1 C21 C20 119.3(7)
C21 C22 F2 123.2(12)
C21 C22 C23 117.6(10)
F2 C22 C23 119.1(9)
F3 C23 C24 119.1(13)
F3 C23 C22 120.0(13)
C24 C23 C22 120.9(9)
F4 C24 C23 121.9(11)
F4 C24 C25 119.1(13)
C23 C24 C25 119.0(11)
F5 C25 C20 121.1(8)
F5 C25 C24 117.8(10)
C20 C25 C24 121.1(11)
C31 C26 C27 120.0
C31 C26 C6 119.9(4)
C27 C26 C6 120.1(4)
F10 C31 C30 118.8(5)
F10 C31 C26 121.2(5)
C30 C31 C26 120.0
F9 C30 C29 118.2(7)
F9 C30 C31 121.7(7)
C29 C30 C31 120.0
F8 C29 C30 120.7(6)
F8 C29 C28 119.3(6)
C30 C29 C28 120.0
F7 C28 C27 120.6(5)
F7 C28 C29 119.4(5)
C27 C28 C29 120.0
F6 C27 C28 118.0(4)
F6 C27 C26 122.0(4)
C28 C27 C26 120.0
C33 C32 C37 115.8(6)
C33 C32 C11 122.6(7)
C37 C32 C11 121.6(7)
F11 C33 C34 117.9(7)
F11 C33 C32 119.3(6)
C34 C33 C32 122.9(8)
F12 C34 C33 120.9(9)
F12 C34 C35 120.0(8)
C33 C34 C35 119.1(8)
F13 C35 C36 119.8(9)
F13 C35 C34 120.4(8)
C36 C35 C34 119.8(7)
C35 C36 F14 119.7(7)
C35 C36 C37 121.0(8)
F14 C36 C37 119.2(8)
F15 C37 C36 120.2(7)
F15 C37 C32 118.5(6)
C36 C37 C32 121.3(7)
F18 C38 F16 106.5(6)
F18 C38 F17 105.1(7)
F16 C38 F17 106.7(7)
F18 C38 C13 111.2(7)
F16 C38 C13 113.8(7)
F17 C38 C13 112.9(7)
F21 C39 F19 106.9(7)
F21 C39 F20 106.4(7)
F19 C39 F20 104.2(7)
F21 C39 C17 113.9(7)
F19 C39 C17 113.4(7)
F20 C39 C17 111.4(7)
F23 C40 F24 106.0(7)
F23 C40 F22 107.7(7)
F24 C40 F22 104.0(6)
F23 C40 C18 114.1(6)
F24 C40 C18 112.3(7)
F22 C40 C18 112.1(7)
O1 Ga1 N1 101.9(2)
O1 Ga1 N3 103.3(2)
N1 Ga1 N3 153.9(2)
O1 Ga1 N2 101.1(2)
N1 Ga1 N2 93.1(2)
N3 Ga1 N2 88.6(2)
O1 Ga1 N4 102.2(2)
N1 Ga1 N4 88.9(2)
N3 Ga1 N4 79.4(2)
N2 Ga1 N4 155.7(2)
C5 N1 C2 106.7(5)
C5 N1 Ga1 126.8(5)
C2 N1 Ga1 125.7(4)
C7 N2 C10 109.3(5)
C7 N2 Ga1 124.8(4)
C10 N2 Ga1 125.2(4)
C15 N3 C12 108.2(5)
C15 N3 Ga1 118.5(4)
C12 N3 Ga1 133.3(4)
C19 N4 C16 111.6(5)
C19 N4 Ga1 132.2(4)
C16 N4 Ga1 116.1(4)
N5 C41 C42 119.9(10)
C43 C42 C41 116.5(12)
C44 C43 C42 122.5(13)
C43 C44 C45 118.0(12)
N5 C45 C44 117.7(10)
C45 N5 C41 125.5(8)
N6 C46 C47 119.2(8)
C48 C47 C46 118.0(8)
C47 C48 C49 121.5(9)
C48 C49 C50 118.1(8)
N6 C50 C49 119.1(8)
C46 N6 C50 124.2(7)

loop_
_geom_bond_atom_site_label_1
_geom_bond_atom_site_label_2
_geom_bond_distance
C1 C2 1.401(9)
C1 C19 1.422(9)
C1 C20 1.503(9)
C2 N1 1.399(8)
C2 C3 1.425(9)
C3 C4 1.336(10)
C4 C5 1.438(10)
C5 N1 1.356(8)
C5 C6 1.424(9)
C6 C7 1.425(9)
C6 C26 1.512(7)
C7 N2 1.364(8)
C7 C8 1.422(9)
C8 C9 1.334(9)
C9 C10 1.438(9)
C10 C11 1.375(9)
C10 N2 1.382(8)
C11 C12 1.436(9)
C11 C32 1.478(9)
C12 N3 1.387(7)
C12 C13 1.438(9)
C13 C14 1.373(9)
C13 C38 1.499(10)
C14 C15 1.404(9)
C15 N3 1.365(8)
C15 C16 1.441(9)
C16 N4 1.359(7)
C16 C17 1.424(9)
C17 C18 1.385(9)
C17 C39 1.496(10)
C18 C19 1.425(9)
C18 C40 1.501(10)
C19 N4 1.347(8)
C20 C25 1.357(12)
C20 C21 1.406(11)
C21 C22 1.333(11)
C21 F1 1.338(10)
C22 F2 1.335(12)
C22 C23 1.404(16)
C23 F3 1.348(10)
C23 C24 1.377(16)
C24 F4 1.342(13)
C24 C25 1.402(13)
C25 F5 1.347(11)
C26 C31 1.3900
C26 C27 1.3900
C31 F10 1.305(7)
C31 C30 1.3900
C30 F9 1.301(6)
C30 C29 1.3900
C29 F8 1.326(7)
C29 C28 1.3900
C28 F7 1.345(7)
C28 C27 1.3900
C27 F6 1.303(6)
C32 C33 1.397(10)
C32 C37 1.413(10)
C33 F11 1.342(8)
C33 C34 1.365(11)
C34 F12 1.350(10)
C34 C35 1.394(12)
C35 F13 1.334(8)
C35 C36 1.357(12)
C36 F14 1.360(9)
C36 C37 1.369(10)
C37 F15 1.342(8)
C38 F18 1.329(8)
C38 F16 1.334(9)
C38 F17 1.359(9)
C39 F21 1.318(10)
C39 F19 1.358(10)
C39 F20 1.364(9)
C40 F23 1.298(8)
C40 F24 1.338(9)
C40 F22 1.354(9)
O1 Ga1 1.870(4)
Ga1 N1 1.918(5)
Ga1 N3 1.928(5)
Ga1 N2 1.966(5)
Ga1 N4 1.971(5)
C41 N5 1.284(10)
C41 C42 1.369(15)
C42 C43 1.336(17)
C43 C44 1.329(16)
C44 C45 1.396(16)
C45 N5 1.262(11)
C46 N6 1.281(10)
C46 C47 1.405(12)
C47 C48 1.349(12)
C48 C49 1.368(11)
C49 C50 1.369(11)
C50 N6 1.335(10)
